data_4509488
loop_
_publ_author_name
'Basu, Tannistha'
'Sparkes, Hazel A.'
'Bhunia, Manas Kumar'
'Mondal, Raju'

_publ_section_title
;
 Identification of Reaction Conditions That Can Reproducibly Lead to a
 Particular Vertex Geometry: Quest for a Robust and Reproducible
 Metal-Carboxylate Noncluster-type SBU
;
_journal_issue 8
_journal_name_full 'Crystal Growth &amp; Design'
_journal_page_first 3488
_journal_paper_doi 10.1021/cg900195f
_journal_volume 9
_journal_year 2009
_chemical_formula_moiety 'C17 H24 N4 O4 Zn, O'
_chemical_formula_sum 'C17 H24 N4 O5 Zn'
_chemical_formula_weight 429.77
_chemical_name_systematic
; 
 ? 
;
_space_group_IT_number 92
_symmetry_cell_setting tetragonal
_symmetry_space_group_name_Hall 'P 4abw 2nw'
_symmetry_space_group_name_H-M 'P 41 21 2'
_atom_sites_solution_hydrogens geom
_atom_sites_solution_primary direct
_atom_sites_solution_secondary difmap
_audit_creation_method SHELXL-97
_cell_angle_alpha 90.00
_cell_angle_beta 90.00
_cell_angle_gamma 90.00
_cell_formula_units_Z 8
_cell_length_a 13.4503(3)
_cell_length_b 13.4503(3)
_cell_length_c 21.2120(8)
_cell_measurement_reflns_used 5298
_cell_measurement_temperature 120(2)
_cell_measurement_theta_max 27.180
_cell_measurement_theta_min 2.347
_cell_volume 3837.48(19)
_computing_cell_refinement 'SAINT version 6.45A (Bruker, 2003)'
_computing_data_collection 'SMART version 5.054 (Bruker, 1999)'
_computing_data_reduction 'SAINT version 6.45A (Bruker, 2003)'
_computing_molecular_graphics 'ORTEP3 for Windows (Farrugia, 1997)'
_computing_publication_material 'WinGX publication routines (Farrugia, 1999)'
_computing_structure_refinement 'SHELXL-97 (Sheldrick, 1997)'
_computing_structure_solution 'SHELXS-97 (Sheldrick, 1990)'
_diffrn_ambient_temperature 120(2)
_diffrn_detector_area_resol_mean 8
_diffrn_measured_fraction_theta_full 0.998
_diffrn_measured_fraction_theta_max 0.999
_diffrn_measurement_device_type 'Bruker SMART 6K CCD Detector'
_diffrn_measurement_method \w
_diffrn_radiation_monochromator graphite
_diffrn_radiation_source 'fine-focus sealed tube'
_diffrn_radiation_type MoK\a
_diffrn_radiation_wavelength 0.71073
_diffrn_reflns_av_R_equivalents 0.0463
_diffrn_reflns_av_sigmaI/netI 0.0323
_diffrn_reflns_limit_h_max 17
_diffrn_reflns_limit_h_min -11
_diffrn_reflns_limit_k_max 17
_diffrn_reflns_limit_k_min -17
_diffrn_reflns_limit_l_max 28
_diffrn_reflns_limit_l_min -28
_diffrn_reflns_number 34245
_diffrn_reflns_theta_full 25.00
_diffrn_reflns_theta_max 28.29
_diffrn_reflns_theta_min 1.79
_exptl_absorpt_coefficient_mu 1.316
_exptl_absorpt_correction_T_max 0.832
_exptl_absorpt_correction_T_min 0.728
_exptl_absorpt_correction_type multi-scan
_exptl_absorpt_process_details 'SADABS (G. Sheldrick, 1998)'
_exptl_crystal_colour colourless
_exptl_crystal_density_diffrn 1.488
_exptl_crystal_density_method 'not measured'
_exptl_crystal_description block
_exptl_crystal_F_000 1792
_exptl_crystal_size_max 0.23
_exptl_crystal_size_mid 0.20
_exptl_crystal_size_min 0.14
_refine_diff_density_max 0.277
_refine_diff_density_min -0.236
_refine_diff_density_rms 0.050
_refine_ls_abs_structure_details 'Flack H D (1983), Acta Cryst. A39, 876-881'
_refine_ls_abs_structure_Flack -0.003(9)
_refine_ls_extinction_method none
_refine_ls_goodness_of_fit_ref 1.044
_refine_ls_hydrogen_treatment constr
_refine_ls_matrix_type full
_refine_ls_number_parameters 250
_refine_ls_number_reflns 4759
_refine_ls_number_restraints 0
_refine_ls_restrained_S_all 1.044
_refine_ls_R_factor_all 0.0325
_refine_ls_R_factor_gt 0.0266
_refine_ls_shift/su_max 0.002
_refine_ls_shift/su_mean 0.000
_refine_ls_structure_factor_coef Fsqd
_refine_ls_weighting_details 'calc w=1/[\s^2^(Fo^2^)+(0.0271P)^2^+1.1652P] where P=(Fo^2^+2Fc^2^)/3'
_refine_ls_weighting_scheme calc
_refine_ls_wR_factor_gt 0.0610
_refine_ls_wR_factor_ref 0.0634
_reflns_number_gt 4330
_reflns_number_total 4759
_reflns_threshold_expression >2sigma(I)
_cod_data_source_file cg900195fsup1.cif
_cod_data_source_block 08has021
_cod_original_sg_symbol_H-M P41212
_cod_database_code 4509488

loop_
_symmetry_equiv_pos_as_xyz
'x, y, z'
'-y+1/2, x+1/2, z+1/4'
'-x, -y, z+1/2'
'y+1/2, -x+1/2, z+3/4'
'x+1/2, -y+1/2, -z+3/4'
'-x+1/2, y+1/2, -z+1/4'
'y, x, -z'
'-y, -x, -z+1/2'

loop_
_atom_site_label
_atom_site_type_symbol
_atom_site_fract_x
_atom_site_fract_y
_atom_site_fract_z
_atom_site_U_iso_or_equiv
_atom_site_adp_type
_atom_site_occupancy
_atom_site_symmetry_multiplicity
_atom_site_calc_flag
_atom_site_refinement_flags
_atom_site_disorder_assembly
_atom_site_disorder_group
Zn1 Zn 0.241698(16) 0.795411(16) 0.065237(10) 0.01864(6) Uani 1 1 d . . .
O1 O 0.18458(11) 0.70050(12) 0.00710(7) 0.0301(3) Uani 1 1 d . . .
O2 O 0.02395(11) 0.73733(13) -0.00407(7) 0.0321(4) Uani 1 1 d . . .
O3 O -0.18824(11) 0.60185(11) -0.26912(7) 0.0260(3) Uani 1 1 d . . .
O4 O -0.04128(12) 0.67319(12) -0.25150(7) 0.0319(4) Uani 1 1 d . . .
N1 N 0.33476(12) 0.71297(13) 0.11719(7) 0.0192(3) Uani 1 1 d . . .
N2 N 0.43422(12) 0.71246(14) 0.10555(8) 0.0220(3) Uani 1 1 d . . .
H2 H 0.4626 0.7422 0.0732 0.026 Uiso 1 1 calc R . .
N3 N 0.13559(12) 0.86350(13) 0.11595(8) 0.0218(4) Uani 1 1 d . . .
N4 N 0.03837(13) 0.84212(14) 0.10579(8) 0.0253(4) Uani 1 1 d . . .
H4 H 0.0162 0.8058 0.0743 0.030 Uiso 1 1 calc R . .
C1 C 0.13863(15) 0.91950(16) 0.16808(9) 0.0232(4) Uani 1 1 d . . .
C2 C 0.04195(16) 0.93315(16) 0.19154(9) 0.0273(5) Uani 1 1 d . . .
C3 C -0.01989(16) 0.88367(17) 0.15013(10) 0.0281(5) Uani 1 1 d . . .
C4 C 0.23431(16) 0.96025(16) 0.19232(10) 0.0277(4) Uani 1 1 d . . .
H4A H 0.2887 0.9400 0.1644 0.042 Uiso 1 1 calc R . .
H4B H 0.2466 0.9346 0.2349 0.042 Uiso 1 1 calc R . .
H4C H 0.2306 1.0330 0.1937 0.042 Uiso 1 1 calc R . .
C5 C -0.13044(17) 0.8724(2) 0.14870(13) 0.0407(6) Uani 1 1 d . . .
H5A H -0.1509 0.8464 0.1075 0.061 Uiso 1 1 calc R . .
H5B H -0.1617 0.9373 0.1557 0.061 Uiso 1 1 calc R . .
H5C H -0.1512 0.8262 0.1819 0.061 Uiso 1 1 calc R . .
C6 C 0.01076(16) 0.98924(16) 0.2500 0.0335(8) Uani 1 2 d S . .
H6A H -0.0612 0.9786 0.2571 0.040 Uiso 0.50 1 calc PR . .
H6B H 0.0214 1.0612 0.2429 0.040 Uiso 0.50 1 calc PR . .
C7 C 0.32172(15) 0.65863(14) 0.16955(8) 0.0198(4) Uani 1 1 d . . .
C8 C 0.41375(15) 0.62545(15) 0.19231(9) 0.0208(4) Uani 1 1 d . . .
C9 C 0.48352(15) 0.66073(16) 0.14978(9) 0.0217(4) Uani 1 1 d . . .
C10 C 0.21900(15) 0.63908(16) 0.19315(10) 0.0255(4) Uani 1 1 d . . .
H10A H 0.2091 0.6738 0.2333 0.038 Uiso 1 1 calc R . .
H10B H 0.2100 0.5675 0.1995 0.038 Uiso 1 1 calc R . .
H10C H 0.1705 0.6631 0.1622 0.038 Uiso 1 1 calc R . .
C11 C 0.59398(16) 0.64872(18) 0.14674(10) 0.0292(5) Uani 1 1 d . . .
H11A H 0.6158 0.6522 0.1027 0.044 Uiso 1 1 calc R . .
H11B H 0.6126 0.5841 0.1646 0.044 Uiso 1 1 calc R . .
H11C H 0.6259 0.7020 0.1709 0.044 Uiso 1 1 calc R . .
C12 C 0.43660(15) 0.56340(15) 0.2500 0.0272(7) Uani 1 2 d S . .
H12A H 0.5075 0.5728 0.2610 0.033 Uiso 0.50 1 calc PR . .
H12B H 0.4272 0.4925 0.2390 0.033 Uiso 0.50 1 calc PR . .
C13 C 0.10008(16) 0.69168(16) -0.01966(9) 0.0254(4) Uani 1 1 d . . .
C14 C 0.10022(17) 0.62060(18) -0.07472(11) 0.0321(5) Uani 1 1 d . . .
H14A H 0.1253 0.5556 -0.0596 0.038 Uiso 1 1 calc R . .
H14B H 0.1484 0.6456 -0.1063 0.038 Uiso 1 1 calc R . .
C15 C 0.00208(16) 0.60283(16) -0.10798(10) 0.0265(5) Uani 1 1 d . . .
H15A H -0.0234 0.6664 -0.1250 0.032 Uiso 1 1 calc R . .
H15B H -0.0473 0.5768 -0.0775 0.032 Uiso 1 1 calc R . .
C16 C 0.01573(17) 0.52858(17) -0.16151(11) 0.0302(5) Uani 1 1 d . . .
H16A H 0.0331 0.4631 -0.1433 0.036 Uiso 1 1 calc R . .
H16B H 0.0723 0.5504 -0.1880 0.036 Uiso 1 1 calc R . .
C17 C -0.07563(17) 0.51625(16) -0.20341(10) 0.0280(4) Uani 1 1 d . . .
H17A H -0.0646 0.4586 -0.2315 0.034 Uiso 1 1 calc R . .
H17B H -0.1333 0.5004 -0.1762 0.034 Uiso 1 1 calc R . .
C18 C -0.10206(16) 0.60501(16) -0.24359(9) 0.0208(4) Uani 1 1 d . . .
O5 O -0.3811(3) 0.7105(4) -0.0111(2) 0.0531(11) Uiso 0.45 1 d P A 1
O6 O -0.3203(4) 0.8190(4) -0.0080(2) 0.0593(12) Uiso 0.45 1 d P B 2
O7 O -0.1892(10) 0.8108(10) 0.0000 0.076(5) Uiso 0.20 2 d SP C 3

loop_
_atom_site_aniso_label
_atom_site_aniso_U_11
_atom_site_aniso_U_22
_atom_site_aniso_U_33
_atom_site_aniso_U_23
_atom_site_aniso_U_13
_atom_site_aniso_U_12
Zn1 0.01664(11) 0.02200(11) 0.01728(9) 0.00071(9) -0.00030(8) -0.00032(9)
O1 0.0300(8) 0.0299(8) 0.0303(8) -0.0024(7) -0.0129(6) -0.0021(7)
O2 0.0279(8) 0.0409(10) 0.0274(7) 0.0004(7) -0.0050(6) -0.0035(7)
O3 0.0234(8) 0.0264(8) 0.0283(7) 0.0027(6) -0.0075(6) 0.0012(6)
O4 0.0316(9) 0.0367(9) 0.0276(8) 0.0096(7) -0.0090(7) -0.0100(7)
N1 0.0163(7) 0.0243(9) 0.0169(7) -0.0004(6) -0.0005(6) 0.0002(7)
N2 0.0162(8) 0.0316(10) 0.0181(7) 0.0031(7) 0.0011(6) -0.0014(7)
N3 0.0172(8) 0.0262(9) 0.0221(8) 0.0041(7) 0.0021(6) 0.0016(7)
N4 0.0172(8) 0.0298(10) 0.0290(9) 0.0047(8) 0.0009(7) -0.0002(7)
C1 0.0246(11) 0.0243(10) 0.0208(9) 0.0055(8) 0.0020(8) 0.0049(8)
C2 0.0282(11) 0.0306(11) 0.0230(10) 0.0086(9) 0.0048(9) 0.0117(8)
C3 0.0221(11) 0.0329(12) 0.0294(11) 0.0132(9) 0.0052(9) 0.0070(9)
C4 0.0281(11) 0.0293(11) 0.0258(10) -0.0002(8) -0.0009(9) 0.0040(9)
C5 0.0219(12) 0.0466(15) 0.0536(16) 0.0114(12) 0.0077(11) 0.0076(11)
C6 0.0378(12) 0.0378(12) 0.0249(14) 0.0083(10) 0.0083(10) 0.0214(15)
C7 0.0215(10) 0.0204(9) 0.0176(8) -0.0012(7) -0.0004(7) -0.0011(7)
C8 0.0241(10) 0.0219(10) 0.0164(8) -0.0010(8) -0.0005(8) 0.0050(7)
C9 0.0215(10) 0.0252(10) 0.0185(9) -0.0034(8) -0.0015(8) 0.0018(8)
C10 0.0219(10) 0.0295(10) 0.0252(10) 0.0043(8) 0.0010(8) -0.0004(8)
C11 0.0206(10) 0.0428(13) 0.0241(10) 0.0008(9) -0.0011(8) 0.0061(9)
C12 0.0323(11) 0.0323(11) 0.0169(13) 0.0034(9) 0.0034(9) 0.0133(13)
C13 0.0284(11) 0.0250(11) 0.0227(10) 0.0073(8) -0.0055(8) -0.0070(9)
C14 0.0313(12) 0.0337(12) 0.0313(12) -0.0017(10) -0.0124(10) -0.0036(10)
C15 0.0280(11) 0.0277(11) 0.0237(10) 0.0039(8) -0.0087(8) -0.0054(9)
C16 0.0300(12) 0.0243(11) 0.0361(11) -0.0033(9) -0.0165(9) 0.0012(9)
C17 0.0279(11) 0.0221(11) 0.0339(11) 0.0005(9) -0.0125(9) -0.0008(8)
C18 0.0224(10) 0.0225(10) 0.0174(9) -0.0042(8) -0.0017(8) 0.0015(8)

loop_
_atom_type_symbol
_atom_type_description
_atom_type_scat_dispersion_real
_atom_type_scat_dispersion_imag
_atom_type_scat_source
C C 0.0033 0.0016 'International Tables Vol C Tables 4.2.6.8 and 6.1.1.4'
H H 0.0000 0.0000 'International Tables Vol C Tables 4.2.6.8 and 6.1.1.4'
N N 0.0061 0.0033 'International Tables Vol C Tables 4.2.6.8 and 6.1.1.4'
O O 0.0106 0.0060 'International Tables Vol C Tables 4.2.6.8 and 6.1.1.4'
Zn Zn 0.2839 1.4301 'International Tables Vol C Tables 4.2.6.8 and 6.1.1.4'

loop_
_geom_angle_atom_site_label_1
_geom_angle_atom_site_label_2
_geom_angle_atom_site_label_3
_geom_angle
_geom_angle_site_symmetry_1
_geom_angle_site_symmetry_3
O1 Zn1 O3 110.00(7) . 5_564
O1 Zn1 N1 103.51(7) . .
O3 Zn1 N1 111.64(7) 5_564 .
O1 Zn1 N3 111.12(7) . .
O3 Zn1 N3 106.91(7) 5_564 .
N1 Zn1 N3 113.70(6) . .
C13 O1 Zn1 134.34(16) . .
C18 O3 Zn1 129.06(14) . 5_464
C7 N1 N2 106.04(15) . .
C7 N1 Zn1 132.52(13) . .
N2 N1 Zn1 121.16(12) . .
C9 N2 N1 111.17(16) . .
C9 N2 H2 124.4 . .
N1 N2 H2 124.4 . .
C1 N3 N4 106.27(17) . .
C1 N3 Zn1 132.64(14) . .
N4 N3 Zn1 120.22(14) . .
C3 N4 N3 111.24(18) . .
C3 N4 H4 124.4 . .
N3 N4 H4 124.4 . .
N3 C1 C2 109.75(19) . .
N3 C1 C4 121.22(18) . .
C2 C1 C4 129.0(2) . .
C3 C2 C1 105.63(19) . .
C3 C2 C6 126.56(19) . .
C1 C2 C6 127.8(2) . .
N4 C3 C2 107.10(19) . .
N4 C3 C5 121.5(2) . .
C2 C3 C5 131.4(2) . .
C1 C4 H4A 109.5 . .
C1 C4 H4B 109.5 . .
H4A C4 H4B 109.5 . .
C1 C4 H4C 109.5 . .
H4A C4 H4C 109.5 . .
H4B C4 H4C 109.5 . .
C3 C5 H5A 109.5 . .
C3 C5 H5B 109.5 . .
H5A C5 H5B 109.5 . .
C3 C5 H5C 109.5 . .
H5A C5 H5C 109.5 . .
H5B C5 H5C 109.5 . .
C2 C6 C2 113.4(2) . 8_665
C2 C6 H6A 108.9 . .
C2 C6 H6A 108.9 8_665 .
C2 C6 H6B 108.9 . .
C2 C6 H6B 108.9 8_665 .
H6A C6 H6B 107.7 . .
N1 C7 C8 110.08(17) . .
N1 C7 C10 119.65(17) . .
C8 C7 C10 130.22(17) . .
C9 C8 C7 105.36(17) . .
C9 C8 C12 125.31(18) . .
C7 C8 C12 129.32(18) . .
N2 C9 C8 107.33(17) . .
N2 C9 C11 121.07(18) . .
C8 C9 C11 131.60(19) . .
C7 C10 H10A 109.5 . .
C7 C10 H10B 109.5 . .
H10A C10 H10B 109.5 . .
C7 C10 H10C 109.5 . .
H10A C10 H10C 109.5 . .
H10B C10 H10C 109.5 . .
C9 C11 H11A 109.5 . .
C9 C11 H11B 109.5 . .
H11A C11 H11B 109.5 . .
C9 C11 H11C 109.5 . .
H11A C11 H11C 109.5 . .
H11B C11 H11C 109.5 . .
C8 C12 C8 115.5(2) . 8_665
C8 C12 H12A 108.4 . .
C8 C12 H12A 108.4 8_665 .
C8 C12 H12B 108.4 . .
C8 C12 H12B 108.4 8_665 .
H12A C12 H12B 107.5 . .
O2 C13 O1 124.8(2) . .
O2 C13 C14 121.44(19) . .
O1 C13 C14 113.7(2) . .
C13 C14 C15 117.3(2) . .
C13 C14 H14A 108.0 . .
C15 C14 H14A 108.0 . .
C13 C14 H14B 108.0 . .
C15 C14 H14B 108.0 . .
H14A C14 H14B 107.2 . .
C14 C15 C16 110.21(19) . .
C14 C15 H15A 109.6 . .
C16 C15 H15A 109.6 . .
C14 C15 H15B 109.6 . .
C16 C15 H15B 109.6 . .
H15A C15 H15B 108.1 . .
C15 C16 C17 114.11(19) . .
C15 C16 H16A 108.7 . .
C17 C16 H16A 108.7 . .
C15 C16 H16B 108.7 . .
C17 C16 H16B 108.7 . .
H16A C16 H16B 107.6 . .
C18 C17 C16 115.64(19) . .
C18 C17 H17A 108.4 . .
C16 C17 H17A 108.4 . .
C18 C17 H17B 108.4 . .
C16 C17 H17B 108.4 . .
H17A C17 H17B 107.4 . .
O4 C18 O3 124.4(2) . .
O4 C18 C17 120.39(19) . .
O3 C18 C17 115.20(19) . .

loop_
_geom_bond_atom_site_label_1
_geom_bond_atom_site_label_2
_geom_bond_distance
_geom_bond_site_symmetry_2
Zn1 O1 1.9341(15) .
Zn1 O3 1.9378(14) 5_564
Zn1 N1 2.0027(16) .
Zn1 N3 2.0082(17) .
O1 C13 1.276(2) .
O2 C13 1.239(3) .
O3 C18 1.280(2) .
O3 Zn1 1.9378(14) 5_464
O4 C18 1.240(3) .
N1 C7 1.341(2) .
N1 N2 1.360(2) .
N2 C9 1.343(3) .
N2 H2 0.8800 .
N3 C1 1.339(3) .
N3 N4 1.356(2) .
N4 C3 1.346(3) .
N4 H4 0.8800 .
C1 C2 1.404(3) .
C1 C4 1.490(3) .
C2 C3 1.381(3) .
C2 C6 1.511(3) .
C3 C5 1.495(3) .
C4 H4A 0.9800 .
C4 H4B 0.9800 .
C4 H4C 0.9800 .
C5 H5A 0.9800 .
C5 H5B 0.9800 .
C5 H5C 0.9800 .
C6 C2 1.511(3) 8_665
C6 H6A 0.9900 .
C6 H6B 0.9900 .
C7 C8 1.402(3) .
C7 C10 1.493(3) .
C8 C9 1.385(3) .
C8 C12 1.513(2) .
C9 C11 1.496(3) .
C10 H10A 0.9800 .
C10 H10B 0.9800 .
C10 H10C 0.9800 .
C11 H11A 0.9800 .
C11 H11B 0.9800 .
C11 H11C 0.9800 .
C12 C8 1.513(2) 8_665
C12 H12A 0.9900 .
C12 H12B 0.9900 .
C13 C14 1.509(3) .
C14 C15 1.516(3) .
C14 H14A 0.9900 .
C14 H14B 0.9900 .
C15 C16 1.523(3) .
C15 H15A 0.9900 .
C15 H15B 0.9900 .
C16 C17 1.525(3) .
C16 H16A 0.9900 .
C16 H16B 0.9900 .
C17 C18 1.509(3) .
C17 H17A 0.9900 .
C17 H17B 0.9900 .
O5 O5 1.805(9) 7_465

loop_
_geom_hbond_atom_site_label_D
_geom_hbond_atom_site_label_H
_geom_hbond_atom_site_label_A
_geom_hbond_distance_DH
_geom_hbond_distance_HA
_geom_hbond_distance_DA
_geom_hbond_angle_DHA
_geom_hbond_site_symmetry_A
N2 H2 O4 0.88 1.90 2.710(2) 152.0 5_564
N4 H4 O2 0.88 1.90 2.730(2) 156.0 .
